data_7023826
loop_
_publ_author_name
'Li, Xi-Li'
'Chen, Chun-Lai'
'Han, Li-Feng'
'Liu, Cai-Ming'
'Song, You'
'Yang, Xiao-Gang'
'Fang, Shao-Ming'

_publ_section_title
;
 First one-dimensional homochiral stairway-like Cu(II) chains: crystal
 structures, circular dichroism (CD) spectra, ferroelectricity and
 antiferromagnetic properties.
;
_journal_issue 14
_journal_name_full 'Dalton transactions (Cambridge, England : 2003)'
_journal_page_first 5036
_journal_page_last 5041
_journal_paper_doi 10.1039/c2dt32578k
_journal_volume 42
_journal_year 2013
_chemical_absolute_configuration unk
_chemical_formula_moiety 'C16 H17 Cl2 Cu N3, 2(H2 O)'
_chemical_formula_sum 'C16 H21 Cl2 Cu N3 O2'
_chemical_formula_weight 421.80
_chemical_name_systematic
;
?
;
_space_group_IT_number 4
_symmetry_cell_setting monoclinic
_symmetry_space_group_name_Hall 'P 2yb'
_symmetry_space_group_name_H-M 'P 1 21 1'
_atom_sites_solution_hydrogens geom
_atom_sites_solution_primary direct
_atom_sites_solution_secondary difmap
_audit_creation_method SHELXL-97
_cell_angle_alpha 90.00
_cell_angle_beta 96.190(10)
_cell_angle_gamma 90.00
_cell_formula_units_Z 2
_cell_length_a 6.3364(7)
_cell_length_b 9.8456(9)
_cell_length_c 16.314(2)
_cell_measurement_reflns_used 1968
_cell_measurement_temperature 298(2)
_cell_measurement_theta_max 27.32
_cell_measurement_theta_min 2.15
_cell_volume 1011.83(19)
_computing_cell_refinement SMART
_computing_data_collection 'SMART (Bruker, 2000)'
_computing_data_reduction 'SAINT (Bruker, 2000)'
_computing_molecular_graphics SHELXTL
_computing_publication_material SHELXTL
_computing_structure_refinement SHELXTL
_computing_structure_solution 'SHELXTL (Bruker, 2000)'
_diffrn_ambient_temperature 298(2)
_diffrn_measured_fraction_theta_full 0.981
_diffrn_measured_fraction_theta_max 0.981
_diffrn_measurement_device_type 'Bruker Smart Aepex CCD'
_diffrn_measurement_method 'phi and omega scans'
_diffrn_radiation_monochromator graphite
_diffrn_radiation_source 'fine-focus sealed tube'
_diffrn_radiation_type MoK\a
_diffrn_radiation_wavelength 0.71073
_diffrn_reflns_av_R_equivalents 0.0220
_diffrn_reflns_av_sigmaI/netI 0.0607
_diffrn_reflns_limit_h_max 7
_diffrn_reflns_limit_h_min -7
_diffrn_reflns_limit_k_max 11
_diffrn_reflns_limit_k_min -11
_diffrn_reflns_limit_l_max 19
_diffrn_reflns_limit_l_min -12
_diffrn_reflns_number 3745
_diffrn_reflns_theta_full 25.09
_diffrn_reflns_theta_max 25.09
_diffrn_reflns_theta_min 3.84
_exptl_absorpt_coefficient_mu 1.355
_exptl_absorpt_correction_T_max 0.8543
_exptl_absorpt_correction_T_min 0.7457
_exptl_absorpt_correction_type multi-scan
_exptl_absorpt_process_details 'SADABS; bruker, 2000'
_exptl_crystal_colour green
_exptl_crystal_density_diffrn 1.384
_exptl_crystal_density_method 'not measured'
_exptl_crystal_description Block
_exptl_crystal_F_000 434
_exptl_crystal_size_max 0.23
_exptl_crystal_size_mid 0.18
_exptl_crystal_size_min 0.12
_refine_diff_density_max 1.103
_refine_diff_density_min -0.509
_refine_diff_density_rms 0.104
_refine_ls_abs_structure_details 'Flack H D (1983), Acta Cryst. A39, 876-881'
_refine_ls_abs_structure_Flack -0.01(3)
_refine_ls_extinction_method none
_refine_ls_goodness_of_fit_ref 1.059
_refine_ls_hydrogen_treatment constr
_refine_ls_matrix_type full
_refine_ls_number_parameters 228
_refine_ls_number_reflns 2890
_refine_ls_number_restraints 19
_refine_ls_restrained_S_all 1.077
_refine_ls_R_factor_all 0.0715
_refine_ls_R_factor_gt 0.0610
_refine_ls_shift/su_max 0.001
_refine_ls_shift/su_mean 0.001
_refine_ls_structure_factor_coef Fsqd
_refine_ls_weighting_details 'calc w=1/[\s^2^(Fo^2^)+(0.0971P)^2^+0.3153P] where P=(Fo^2^+2Fc^2^)/3'
_refine_ls_weighting_scheme calc
_refine_ls_wR_factor_gt 0.1513
_refine_ls_wR_factor_ref 0.1590
_reflns_number_gt 2517
_reflns_number_total 2890
_reflns_threshold_expression I>2\s(I)
_cod_data_source_file c2dt32578k.txt
_cod_data_source_block Cu-S-1
_cod_depositor_comments
;
The following automatic conversions were performed:

'_symmetry_cell_setting' value 'Monoclinic' changed to 'monoclinic'
according to /home/saulius/struct/CIF-dictionaries/cif_core.dic
dictionary named 'cif_core.dic' version 2.4.2 from
2011-04-26.

'_exptl_absorpt_correction_type' value 'Multi-scan'
changed to 'multi-scan' according to
/home/saulius/struct/CIF-dictionaries/cif_core.dic dictionary named
'cif_core.dic' version 2.4.2 from 2011-04-26.

Automatic conversion script
Id: cif_fix_values 1891 2012-01-12 08:04:46Z andrius 
;
_cod_original_cell_volume 1011.8(2)
_cod_original_sg_symbol_H-M 'P 21'
_cod_database_code 7023826

loop_
_symmetry_equiv_pos_as_xyz
'x, y, z'
'-x, y+1/2, -z'

loop_
_atom_site_label
_atom_site_type_symbol
_atom_site_fract_x
_atom_site_fract_y
_atom_site_fract_z
_atom_site_U_iso_or_equiv
_atom_site_adp_type
_atom_site_occupancy
_atom_site_symmetry_multiplicity
_atom_site_calc_flag
_atom_site_refinement_flags
_atom_site_disorder_assembly
_atom_site_disorder_group
Cu1 Cu 1.29394(12) 0.30702(9) 0.40147(5) 0.0292(3) Uani 1 1 d . . .
Cl1 Cl 1.5807(2) 0.3044(3) 0.49635(12) 0.0430(5) Uani 1 1 d . . .
Cl2 Cl 1.4427(3) 0.1699(2) 0.31236(14) 0.0462(6) Uani 1 1 d . . .
O1 O 0.8720(10) 0.8742(7) 0.2506(4) 0.0520(16) Uani 1 1 d U . .
H1A H 0.9188 0.8464 0.2067 0.078 Uiso 1 1 d R . .
H1B H 0.9149 0.9548 0.2608 0.078 Uiso 1 1 d R . .
O2 O 0.2319(16) 0.7092(11) 0.2582(7) 0.016(3) Uani 0.60 1 d PU A 1
H2A H 0.1970 0.7561 0.2983 0.024 Uiso 0.60 1 d PR A 1
H2B H 0.1340 0.6527 0.2432 0.024 Uiso 0.60 1 d PR A 1
O2' O 0.274(3) 0.712(2) 0.2753(11) 0.026(5) Uani 0.40 1 d PU B 2
H2C H 0.3339 0.6543 0.2466 0.038 Uiso 0.40 1 d PR B 2
H2D H 0.2755 0.7895 0.2527 0.038 Uiso 0.40 1 d PR B 2
N1 N 0.9033(10) 0.6456(7) 0.5387(5) 0.0310(16) Uani 1 1 d . . .
N2 N 1.1451(10) 0.4550(7) 0.4648(4) 0.0267(15) Uani 1 1 d . . .
N3 N 1.0555(10) 0.3630(7) 0.3144(4) 0.0317(14) Uani 1 1 d . . .
C1 C 1.2043(14) 0.5002(9) 0.5414(7) 0.037(2) Uani 1 1 d . . .
H1 H 1.3291 0.4688 0.5705 0.045 Uiso 1 1 calc R . .
C2 C 1.0794(14) 0.5935(10) 0.5770(7) 0.036(2) Uani 1 1 d . . .
H2 H 1.1214 0.6211 0.6308 0.043 Uiso 1 1 calc R . .
C3 C 0.8464(13) 0.5986(10) 0.4611(6) 0.034(2) Uani 1 1 d . . .
H3 H 0.7215 0.6305 0.4324 0.041 Uiso 1 1 calc R . .
C4 C 0.9656(13) 0.5063(9) 0.4236(6) 0.0289(19) Uani 1 1 d . . .
C5 C 0.9112(12) 0.4553(8) 0.3389(5) 0.0314(17) Uani 1 1 d . . .
C6 C 0.7405(12) 0.4995(9) 0.2895(5) 0.0349(18) Uani 1 1 d . . .
H6 H 0.6493 0.5634 0.3085 0.042 Uiso 1 1 calc R . .
C7 C 0.7021(12) 0.4471(9) 0.2086(5) 0.0352(18) Uani 1 1 d . . .
C8 C 0.8513(12) 0.3547(9) 0.1836(5) 0.0358(19) Uani 1 1 d . . .
C9 C 1.0198(12) 0.3162(11) 0.2381(4) 0.0369(17) Uani 1 1 d . . .
H9 H 1.1149 0.2534 0.2206 0.044 Uiso 1 1 calc R . .
C10 C 0.5221(13) 0.4904(12) 0.1471(6) 0.049(2) Uani 1 1 d . . .
H10A H 0.5306 0.5875 0.1377 0.059 Uiso 1 1 calc R . .
H10B H 0.3883 0.4717 0.1687 0.059 Uiso 1 1 calc R . .
C11 C 0.5300(15) 0.4159(12) 0.0667(6) 0.056(3) Uani 1 1 d . . .
H11 H 0.4126 0.4364 0.0244 0.067 Uiso 1 1 calc R . .
C12 C 0.5744(19) 0.2635(12) 0.0806(9) 0.072(4) Uani 1 1 d . . .
H12A H 0.5400 0.2075 0.0321 0.087 Uiso 1 1 calc R . .
H12B H 0.5162 0.2258 0.1283 0.087 Uiso 1 1 calc R . .
C13 C 0.8098(14) 0.3045(13) 0.0963(5) 0.054(2) Uani 1 1 d . . .
H13 H 0.9121 0.2387 0.0789 0.065 Uiso 1 1 calc R . .
C14 C 0.7552(14) 0.4259(12) 0.0370(6) 0.055(3) Uani 1 1 d . . .
C15 C 0.8857(17) 0.5573(13) 0.0528(7) 0.064(3) Uani 1 1 d . . .
H15A H 0.9116 0.5731 0.1111 0.096 Uiso 1 1 calc R . .
H15B H 0.8081 0.6324 0.0270 0.096 Uiso 1 1 calc R . .
H15C H 1.0186 0.5480 0.0302 0.096 Uiso 1 1 calc R . .
C16 C 0.761(2) 0.3816(17) -0.0545(7) 0.094(5) Uani 1 1 d . . .
H16A H 0.9054 0.3638 -0.0644 0.141 Uiso 1 1 calc R . .
H16B H 0.7043 0.4529 -0.0905 0.141 Uiso 1 1 calc R . .
H16C H 0.6780 0.3008 -0.0651 0.141 Uiso 1 1 calc R . .

loop_
_atom_site_aniso_label
_atom_site_aniso_U_11
_atom_site_aniso_U_22
_atom_site_aniso_U_33
_atom_site_aniso_U_23
_atom_site_aniso_U_13
_atom_site_aniso_U_12
Cu1 0.0299(4) 0.0285(4) 0.0296(5) 0.0003(6) 0.0053(3) 0.0041(5)
Cl1 0.0305(8) 0.0482(10) 0.0489(11) -0.0125(15) -0.0017(7) 0.0091(13)
Cl2 0.0449(11) 0.0538(14) 0.0400(12) -0.0061(11) 0.0052(9) 0.0179(10)
O1 0.048(2) 0.055(2) 0.052(2) -0.0110(18) -0.0024(17) 0.0106(18)
O2 0.016(3) 0.015(3) 0.016(3) -0.0076(19) 0.0001(19) 0.0053(18)
O2' 0.025(5) 0.025(5) 0.026(5) -0.005(2) 0.001(2) 0.007(2)
N1 0.031(4) 0.029(4) 0.034(4) -0.004(3) 0.008(3) -0.005(3)
N2 0.028(3) 0.027(4) 0.025(4) 0.007(3) 0.003(3) 0.003(3)
N3 0.037(3) 0.030(3) 0.029(4) -0.003(3) 0.005(3) 0.008(3)
C1 0.037(5) 0.023(4) 0.053(6) 0.003(4) 0.009(4) 0.003(4)
C2 0.038(5) 0.033(5) 0.036(5) -0.008(5) 0.003(4) 0.001(4)
C3 0.026(4) 0.049(5) 0.025(4) -0.015(4) -0.005(3) -0.001(4)
C4 0.032(4) 0.026(4) 0.030(5) -0.007(4) 0.007(4) -0.005(4)
C5 0.034(4) 0.034(4) 0.026(4) 0.000(4) 0.000(3) -0.001(4)
C6 0.031(4) 0.039(4) 0.035(5) 0.003(4) 0.007(3) 0.012(4)
C7 0.038(4) 0.041(5) 0.025(4) 0.002(4) -0.002(3) -0.006(4)
C8 0.042(4) 0.041(5) 0.022(4) -0.006(4) -0.005(3) 0.010(4)
C9 0.055(4) 0.028(4) 0.029(4) -0.001(5) 0.011(3) 0.014(5)
C10 0.031(4) 0.076(7) 0.038(5) 0.003(5) -0.005(4) 0.006(5)
C11 0.040(5) 0.081(8) 0.042(6) -0.013(6) -0.012(4) 0.006(5)
C12 0.069(7) 0.079(9) 0.066(7) -0.021(7) -0.010(5) -0.022(6)
C13 0.068(5) 0.056(5) 0.038(4) -0.019(7) -0.003(4) 0.037(7)
C14 0.047(5) 0.083(7) 0.034(5) 0.005(5) -0.001(4) 0.020(5)
C15 0.069(7) 0.079(8) 0.046(6) 0.020(6) 0.011(5) -0.008(6)
C16 0.116(10) 0.132(12) 0.032(6) -0.002(7) -0.007(6) 0.044(9)

loop_
_atom_type_symbol
_atom_type_description
_atom_type_scat_dispersion_real
_atom_type_scat_dispersion_imag
_atom_type_scat_source
C C 0.0033 0.0016 'International Tables Vol C Tables 4.2.6.8 and 6.1.1.4'
H H 0.0000 0.0000 'International Tables Vol C Tables 4.2.6.8 and 6.1.1.4'
N N 0.0061 0.0033 'International Tables Vol C Tables 4.2.6.8 and 6.1.1.4'
Cl Cl 0.1484 0.1585 'International Tables Vol C Tables 4.2.6.8 and 6.1.1.4'
O O 0.0106 0.0060 'International Tables Vol C Tables 4.2.6.8 and 6.1.1.4'
Cu Cu 0.3201 1.2651 'International Tables Vol C Tables 4.2.6.8 and 6.1.1.4'

loop_
_geom_angle_atom_site_label_1
_geom_angle_atom_site_label_2
_geom_angle_atom_site_label_3
_geom_angle
_geom_angle_site_symmetry_3
N3 Cu1 N2 79.3(3) .
N3 Cu1 Cl1 164.6(2) .
N2 Cu1 Cl1 92.4(2) .
N3 Cu1 Cl2 92.42(18) .
N2 Cu1 Cl2 169.7(2) .
Cl1 Cu1 Cl2 94.23(8) .
N3 Cu1 N1 95.0(3) 2_746
N2 Cu1 N1 88.7(2) 2_746
Cl1 Cu1 N1 97.76(19) 2_746
Cl2 Cu1 N1 98.24(19) 2_746
H1A O1 H1B 109.5 .
H2A O2 H2B 109.5 .
H2A O2 H2C 139.3 .
H2B O2 H2C 93.8 .
H2A O2 H2D 71.9 .
H2B O2 H2D 145.1 .
H2C O2 H2D 107.3 .
H2A O2' H2B 90.7 .
H2A O2' H2C 168.0 .
H2B O2' H2C 77.3 .
H2A O2' H2D 75.1 .
H2B O2' H2D 107.9 .
H2C O2' H2D 109.5 .
C2 N1 C3 115.7(8) .
C2 N1 Cu1 122.5(6) 2_756
C3 N1 Cu1 121.9(6) 2_756
C1 N2 C4 118.3(7) .
C1 N2 Cu1 127.0(6) .
C4 N2 Cu1 114.6(6) .
C9 N3 C5 116.8(7) .
C9 N3 Cu1 126.9(5) .
C5 N3 Cu1 116.2(5) .
N2 C1 C2 119.8(9) .
N2 C1 H1 120.1 .
C2 C1 H1 120.1 .
N1 C2 C1 123.5(10) .
N1 C2 H2 118.2 .
C1 C2 H2 118.2 .
N1 C3 C4 122.6(8) .
N1 C3 H3 118.7 .
C4 C3 H3 118.7 .
N2 C4 C3 120.0(9) .
N2 C4 C5 115.9(7) .
C3 C4 C5 124.1(8) .
C6 C5 N3 123.6(8) .
C6 C5 C4 122.7(8) .
N3 C5 C4 113.6(7) .
C5 C6 C7 119.1(8) .
C5 C6 H6 120.5 .
C7 C6 H6 120.5 .
C8 C7 C6 117.0(7) .
C8 C7 C10 118.6(8) .
C6 C7 C10 124.3(8) .
C9 C8 C7 119.6(7) .
C9 C8 C13 124.7(7) .
C7 C8 C13 115.7(7) .
N3 C9 C8 123.9(8) .
N3 C9 H9 118.1 .
C8 C9 H9 118.1 .
C7 C10 C11 110.5(8) .
C7 C10 H10A 109.6 .
C11 C10 H10A 109.6 .
C7 C10 H10B 109.6 .
C11 C10 H10B 109.6 .
H10A C10 H10B 108.1 .
C10 C11 C12 111.7(10) .
C10 C11 C14 110.9(8) .
C12 C11 C14 87.1(9) .
C10 C11 H11 114.7 .
C12 C11 H11 114.7 .
C14 C11 H11 114.7 .
C11 C12 C13 85.8(8) .
C11 C12 H12A 114.3 .
C13 C12 H12A 114.3 .
C11 C12 H12B 114.3 .
C13 C12 H12B 114.3 .
H12A C12 H12B 111.5 .
C8 C13 C12 108.1(8) .
C8 C13 C14 109.9(9) .
C12 C13 C14 87.2(8) .
C8 C13 H13 116.0 .
C12 C13 H13 116.0 .
C14 C13 H13 116.0 .
C15 C14 C13 117.5(8) .
C15 C14 C11 119.6(9) .
C13 C14 C11 84.7(8) .
C15 C14 C16 109.1(10) .
C13 C14 C16 110.7(10) .
C11 C14 C16 113.4(9) .
C14 C15 H15A 109.5 .
C14 C15 H15B 109.5 .
H15A C15 H15B 109.5 .
C14 C15 H15C 109.5 .
H15A C15 H15C 109.5 .
H15B C15 H15C 109.5 .
C14 C16 H16A 109.5 .
C14 C16 H16B 109.5 .
H16A C16 H16B 109.5 .
C14 C16 H16C 109.5 .
H16A C16 H16C 109.5 .
H16B C16 H16C 109.5 .

loop_
_geom_bond_atom_site_label_1
_geom_bond_atom_site_label_2
_geom_bond_distance
_geom_bond_site_symmetry_2
Cu1 N3 2.035(7) .
Cu1 N2 2.072(7) .
Cu1 Cl1 2.2562(19) .
Cu1 Cl2 2.263(2) .
Cu1 N1 2.303(7) 2_746
O1 H1A 0.8500 .
O1 H1B 0.8499 .
O2 H2A 0.8500 .
O2 H2B 0.8500 .
O2 H2C 0.8785 .
O2 H2D 0.8450 .
O2' H2A 0.7797 .
O2' H2B 1.1385 .
O2' H2C 0.8500 .
O2' H2D 0.8500 .
N1 C2 1.323(11) .
N1 C3 1.360(11) .
N1 Cu1 2.303(7) 2_756
N2 C1 1.341(13) .
N2 C4 1.355(11) .
N3 C9 1.323(10) .
N3 C5 1.379(10) .
C1 C2 1.380(13) .
C1 H1 0.9300 .
C2 H2 0.9300 .
C3 C4 1.368(13) .
C3 H3 0.9300 .
C4 C5 1.476(12) .
C5 C6 1.349(11) .
C6 C7 1.414(12) .
C6 H6 0.9300 .
C7 C8 1.404(12) .
C7 C10 1.497(12) .
C8 C9 1.368(10) .
C8 C13 1.504(11) .
C9 H9 0.9300 .
C10 C11 1.508(14) .
C10 H10A 0.9700 .
C10 H10B 0.9700 .
C11 C12 1.538(18) .
C11 C14 1.559(13) .
C11 H11 0.9800 .
C12 C13 1.540(15) .
C12 H12A 0.9700 .
C12 H12B 0.9700 .
C13 C14 1.553(15) .
C13 H13 0.9800 .
C14 C15 1.542(16) .
C14 C16 1.561(15) .
C15 H15A 0.9600 .
C15 H15B 0.9600 .
C15 H15C 0.9600 .
C16 H16A 0.9600 .
C16 H16B 0.9600 .
C16 H16C 0.9600 .
